data_4336241
loop_
_publ_author_name
'Eleanor Magdzinski'
'Pierangelo Gobbo'
'Mark S. Workentin'
'Paul J. Ragogna'

_publ_contact_author_address
;Department of Chemistry
Western University
1151 Richmond St.
London Ontario
Canada
N6A 3K7
;
_publ_contact_author_email pragogna@uwo.ca
_publ_contact_author_name 'Paul J. Ragogna'
_publ_contact_author_phone 519-661-2111
_publ_section_title
;
 A Novel Diiminopyridine Ligand Containing Redox Active Co(III) Mixed
 Sandwich Complexes
;
_journal_name_full 'Inorganic Chemistry'
_journal_page_first 11311
_journal_page_last 11319
_journal_paper_doi 10.1021/ic401598e
_journal_volume 52
_journal_year 2013
_chemical_formula_moiety C27H23Cl1Fe2N3Sn,Cl3Sn1
_chemical_formula_sum 'C27 H23 Cl4 Fe2 N3 Sn2'
_chemical_formula_weight 880.36
_chemical_name_systematic
; 
 ? 
;
_space_group_IT_number 14
_symmetry_cell_setting monoclinic
_symmetry_space_group_name_Hall '-P 2yn'
_symmetry_space_group_name_H-M 'P 1 21/n 1'
_atom_sites_solution_hydrogens geom
_atom_sites_solution_primary direct
_atom_sites_solution_secondary difmap
_audit_creation_method SHELXL-97
_cell_angle_alpha 90.00
_cell_angle_beta 96.220(4)
_cell_angle_gamma 90.00
_cell_formula_units_Z 4
_cell_length_a 13.383(5)
_cell_length_b 7.448(3)
_cell_length_c 29.974(11)
_cell_measurement_reflns_used 7968
_cell_measurement_temperature 150(2)
_cell_measurement_theta_max 23.31
_cell_measurement_theta_min 2.73
_cell_volume 2970(2)
_computing_cell_refinement 'Bruker SAINT'
_computing_data_collection 'Bruker APEX2'
_computing_data_reduction 'Bruker SAINT'
_computing_molecular_graphics 'Bruker SHELXTL'
_computing_publication_material 'Bruker SHELXTL'
_computing_structure_refinement 'SHELXL-97 (Sheldrick, 2008)'
_computing_structure_solution 'SHELXS-97 (Sheldrick, 2008)'
_diffrn_ambient_temperature 150(2)
_diffrn_measured_fraction_theta_full 0.998
_diffrn_measured_fraction_theta_max 0.998
_diffrn_measurement_device_type 'Bruker APEX-II CCD'
_diffrn_measurement_method '\f and \w scans'
_diffrn_radiation_monochromator graphite
_diffrn_radiation_source 'fine-focus sealed tube'
_diffrn_radiation_type MoK\a
_diffrn_radiation_wavelength 0.71073
_diffrn_reflns_av_R_equivalents 0.0807
_diffrn_reflns_av_sigmaI/netI 0.0410
_diffrn_reflns_limit_h_max 16
_diffrn_reflns_limit_h_min -16
_diffrn_reflns_limit_k_max 9
_diffrn_reflns_limit_k_min -9
_diffrn_reflns_limit_l_max 36
_diffrn_reflns_limit_l_min -36
_diffrn_reflns_number 58785
_diffrn_reflns_theta_full 25.68
_diffrn_reflns_theta_max 25.68
_diffrn_reflns_theta_min 2.42
_exptl_absorpt_coefficient_mu 3.003
_exptl_absorpt_correction_T_max 0.8893
_exptl_absorpt_correction_T_min 0.5993
_exptl_absorpt_correction_type multi-scan
_exptl_absorpt_process_details 'SADABS (Sheldrick, 1996)'
_exptl_crystal_colour blue
_exptl_crystal_density_diffrn 1.969
_exptl_crystal_description needle
_exptl_crystal_F_000 1704
_exptl_crystal_size_max 0.19
_exptl_crystal_size_mid 0.05
_exptl_crystal_size_min 0.04
_refine_diff_density_max 0.819
_refine_diff_density_min -0.936
_refine_diff_density_rms 0.140
_refine_ls_extinction_method none
_refine_ls_goodness_of_fit_ref 1.028
_refine_ls_hydrogen_treatment mixed
_refine_ls_matrix_type full
_refine_ls_number_parameters 343
_refine_ls_number_reflns 5631
_refine_ls_number_restraints 0
_refine_ls_restrained_S_all 1.028
_refine_ls_R_factor_all 0.0629
_refine_ls_R_factor_gt 0.0380
_refine_ls_shift/su_max 0.001
_refine_ls_shift/su_mean 0.000
_refine_ls_structure_factor_coef Fsqd
_refine_ls_weighting_details 'calc w=1/[\s^2^(Fo^2^)+(0.0385P)^2^+8.7067P] where P=(Fo^2^+2Fc^2^)/3'
_refine_ls_weighting_scheme calc
_refine_ls_wR_factor_gt 0.0809
_refine_ls_wR_factor_ref 0.0922
_reflns_number_gt 4134
_reflns_number_total 5631
_reflns_threshold_expression >2sigma(I)
_cod_data_source_file ic401598e_si_001_4.cif
_cod_data_source_block 15Sn
_cod_database_code 4336241

loop_
_symmetry_equiv_pos_as_xyz
'x, y, z'
'-x+1/2, y+1/2, -z+1/2'
'-x, -y, -z'
'x-1/2, -y-1/2, z-1/2'

loop_
_atom_site_label
_atom_site_type_symbol
_atom_site_fract_x
_atom_site_fract_y
_atom_site_fract_z
_atom_site_U_iso_or_equiv
_atom_site_adp_type
_atom_site_occupancy
_atom_site_symmetry_multiplicity
_atom_site_calc_flag
_atom_site_refinement_flags
Sn1 Sn 0.26014(3) 0.98381(5) 0.164161(12) 0.02357(10) Uani 1 1 d .
Sn2 Sn 0.32320(3) 0.00047(5) -0.025294(12) 0.02760(11) Uani 1 1 d .
Fe2 Fe 0.56083(5) 1.19396(10) 0.19529(2) 0.02243(18) Uani 1 1 d .
Fe1 Fe -0.04649(5) 1.22246(10) 0.12627(2) 0.02240(18) Uani 1 1 d .
Cl3 Cl 0.33583(10) 0.28294(19) -0.06947(5) 0.0336(3) Uani 1 1 d .
Cl1 Cl 0.23850(11) 0.7434(2) 0.21835(5) 0.0378(3) Uani 1 1 d .
Cl2 Cl 0.42675(12) 0.1116(2) 0.04283(5) 0.0435(4) Uani 1 1 d .
Cl4 Cl 0.16369(11) 0.1045(2) 0.00441(5) 0.0423(4) Uani 1 1 d .
N1 N 0.0937(3) 0.8994(5) 0.12797(14) 0.0215(9) Uani 1 1 d .
N2 N 0.2726(3) 0.7824(5) 0.10708(14) 0.0214(9) Uani 1 1 d .
N3 N 0.4303(3) 0.8724(6) 0.16492(14) 0.0241(10) Uani 1 1 d .
C7 C 0.4489(4) 0.7754(7) 0.13097(17) 0.0249(12) Uani 1 1 d .
H7A H 0.5157 0.7409 0.1270 0.030 Uiso 1 1 calc R
C6 C 0.3638(4) 0.7203(6) 0.09878(17) 0.0229(11) Uani 1 1 d .
C5 C 0.3751(4) 0.6068(7) 0.06249(18) 0.0293(12) Uani 1 1 d .
H5A H 0.4398 0.5639 0.0574 0.035 Uiso 1 1 calc R
C4 C 0.2906(4) 0.5573(7) 0.03385(18) 0.0297(13) Uani 1 1 d .
H4A H 0.2966 0.4803 0.0090 0.036 Uiso 1 1 calc R
C3 C 0.1967(4) 0.6233(7) 0.04249(18) 0.0298(12) Uani 1 1 d .
H3A H 0.1380 0.5906 0.0236 0.036 Uiso 1 1 calc R
C2 C 0.1895(4) 0.7375(7) 0.07906(17) 0.0249(11) Uani 1 1 d .
C1 C 0.0935(4) 0.8086(7) 0.09095(17) 0.0232(11) Uani 1 1 d .
H1A H 0.0328 0.7887 0.0721 0.028 Uiso 1 1 calc R
C18 C 0.0036(4) 0.9711(7) 0.14224(17) 0.0231(11) Uani 1 1 d .
C22 C -0.0969(4) 0.9633(7) 0.11927(18) 0.0241(11) Uani 1 1 d .
H22A H -0.1180 0.9000 0.0904 0.029 Uiso 1 1 calc R
C21 C -0.1608(4) 1.0631(7) 0.14544(19) 0.0301(13) Uani 1 1 d .
H21A H -0.2344 1.0841 0.1376 0.036 Uiso 1 1 calc R
C20 C -0.1003(4) 1.1343(7) 0.18398(18) 0.0284(12) Uani 1 1 d .
H20A H -0.1250 1.2125 0.2076 0.034 Uiso 1 1 calc R
C19 C 0.0022(4) 1.0766(7) 0.18248(17) 0.0243(11) Uani 1 1 d .
H19A H 0.0609 1.1049 0.2049 0.029 Uiso 1 1 calc R
C26 C -0.0725(5) 1.4955(7) 0.12026(19) 0.0373(15) Uani 1 1 d .
H26A H -0.1146 1.5688 0.1391 0.045 Uiso 1 1 calc R
C27 C -0.1071(5) 1.4078(7) 0.07905(18) 0.0334(14) Uani 1 1 d .
H27A H -0.1776 1.4084 0.0640 0.040 Uiso 1 1 calc R
C23 C -0.0231(4) 1.3160(7) 0.06363(18) 0.0320(13) Uani 1 1 d .
H23A H -0.0246 1.2422 0.0357 0.038 Uiso 1 1 calc R
C24 C 0.0626(5) 1.3478(8) 0.0949(2) 0.0367(14) Uani 1 1 d .
H24A H 0.1319 1.3012 0.0927 0.044 Uiso 1 1 calc R
C25 C 0.0324(5) 1.4577(8) 0.1303(2) 0.0392(15) Uani 1 1 d .
H25A H 0.0769 1.5019 0.1570 0.047 Uiso 1 1 calc R
C8 C 0.5100(4) 0.9359(7) 0.19659(17) 0.0238(11) Uani 1 1 d .
C9 C 0.6166(4) 0.9353(7) 0.1923(2) 0.0319(14) Uani 1 1 d .
H9A H 0.6505 0.8816 0.1673 0.038 Uiso 1 1 calc R
C10 C 0.6642(4) 1.0288(8) 0.23108(19) 0.0353(14) Uani 1 1 d .
H10A H 0.7378 1.0532 0.2376 0.042 Uiso 1 1 calc R
C11 C 0.5883(4) 1.0830(9) 0.25833(19) 0.0368(14) Uani 1 1 d .
H11A H 0.6001 1.1516 0.2871 0.044 Uiso 1 1 calc R
C12 C 0.4925(4) 1.0273(8) 0.23711(17) 0.0297(13) Uani 1 1 d .
H12A H 0.4259 1.0470 0.2486 0.036 Uiso 1 1 calc R
C15 C 0.4695(4) 1.4158(7) 0.18719(18) 0.0316(13) Uani 1 1 d .
H15A H 0.4078 1.4389 0.2024 0.038 Uiso 1 1 calc R
C14 C 0.5709(5) 1.4678(7) 0.20328(19) 0.0351(14) Uani 1 1 d .
H14A H 0.5920 1.5320 0.2321 0.042 Uiso 1 1 calc R
C13 C 0.6357(4) 1.4105(8) 0.17184(18) 0.0320(13) Uani 1 1 d .
H13A H 0.7102 1.4274 0.1743 0.038 Uiso 1 1 calc R
C17 C 0.5749(4) 1.3271(7) 0.13533(18) 0.0308(13) Uani 1 1 d .
H17A H 0.5999 1.2732 0.1081 0.037 Uiso 1 1 calc R
C16 C 0.4735(4) 1.3295(7) 0.14499(18) 0.0294(12) Uani 1 1 d .
H16A H 0.4148 1.2786 0.1256 0.035 Uiso 1 1 calc R

loop_
_atom_site_aniso_label
_atom_site_aniso_U_11
_atom_site_aniso_U_22
_atom_site_aniso_U_33
_atom_site_aniso_U_23
_atom_site_aniso_U_13
_atom_site_aniso_U_12
Sn1 0.01892(19) 0.02203(19) 0.0301(2) -0.00203(16) 0.00434(15) 0.00045(15)
Sn2 0.0334(2) 0.0264(2) 0.0232(2) -0.00356(16) 0.00425(16) 0.00024(16)
Fe2 0.0223(4) 0.0267(4) 0.0183(4) 0.0020(3) 0.0017(3) -0.0005(3)
Fe1 0.0252(4) 0.0211(4) 0.0214(4) 0.0015(3) 0.0048(3) 0.0007(3)
Cl3 0.0340(8) 0.0355(8) 0.0334(8) 0.0068(6) 0.0123(6) 0.0028(6)
Cl1 0.0315(8) 0.0482(9) 0.0346(8) 0.0126(7) 0.0086(6) -0.0034(7)
Cl2 0.0548(10) 0.0428(9) 0.0305(8) -0.0106(7) -0.0064(7) 0.0036(8)
Cl4 0.0406(9) 0.0461(9) 0.0437(9) -0.0037(7) 0.0203(7) -0.0029(7)
N1 0.017(2) 0.019(2) 0.030(2) 0.0016(19) 0.0061(18) -0.0007(17)
N2 0.023(2) 0.018(2) 0.024(2) 0.0022(18) 0.0065(18) 0.0004(18)
N3 0.020(2) 0.023(2) 0.030(2) 0.0049(19) 0.0084(19) 0.0010(18)
C7 0.019(3) 0.024(3) 0.033(3) 0.007(2) 0.010(2) 0.005(2)
C6 0.023(3) 0.018(3) 0.028(3) 0.001(2) 0.008(2) 0.005(2)
C5 0.029(3) 0.028(3) 0.032(3) 0.003(2) 0.009(3) 0.009(2)
C4 0.042(4) 0.023(3) 0.025(3) 0.000(2) 0.012(3) 0.006(2)
C3 0.035(3) 0.028(3) 0.027(3) 0.004(2) 0.002(2) -0.002(2)
C2 0.025(3) 0.021(3) 0.028(3) 0.003(2) 0.004(2) -0.001(2)
C1 0.022(3) 0.023(3) 0.024(3) 0.004(2) 0.001(2) -0.003(2)
C18 0.018(3) 0.025(3) 0.027(3) 0.003(2) 0.008(2) 0.000(2)
C22 0.015(3) 0.024(3) 0.033(3) 0.002(2) -0.002(2) 0.000(2)
C21 0.018(3) 0.032(3) 0.041(3) 0.006(3) 0.004(2) 0.002(2)
C20 0.028(3) 0.028(3) 0.031(3) 0.007(2) 0.010(2) 0.005(2)
C19 0.025(3) 0.029(3) 0.020(3) 0.006(2) 0.004(2) 0.002(2)
C26 0.064(4) 0.022(3) 0.030(3) 0.003(3) 0.020(3) 0.003(3)
C27 0.041(4) 0.033(3) 0.028(3) 0.009(3) 0.012(3) 0.012(3)
C23 0.043(3) 0.030(3) 0.025(3) 0.004(2) 0.011(3) 0.004(3)
C24 0.038(3) 0.034(3) 0.040(4) 0.013(3) 0.010(3) 0.000(3)
C25 0.058(4) 0.029(3) 0.030(3) 0.006(3) -0.002(3) -0.018(3)
C8 0.020(3) 0.026(3) 0.026(3) 0.006(2) 0.003(2) 0.002(2)
C9 0.015(3) 0.033(3) 0.048(4) 0.015(3) 0.003(3) 0.005(2)
C10 0.026(3) 0.043(4) 0.035(3) 0.018(3) -0.003(3) 0.001(3)
C11 0.030(3) 0.051(4) 0.029(3) 0.014(3) -0.005(3) -0.007(3)
C12 0.022(3) 0.044(3) 0.023(3) 0.007(3) 0.002(2) -0.002(2)
C15 0.034(3) 0.032(3) 0.030(3) -0.002(3) 0.006(3) 0.005(3)
C14 0.045(4) 0.030(3) 0.029(3) -0.010(2) -0.001(3) -0.003(3)
C13 0.028(3) 0.034(3) 0.034(3) 0.003(3) 0.003(3) -0.005(3)
C17 0.042(3) 0.028(3) 0.022(3) 0.007(2) 0.007(3) 0.003(3)
C16 0.032(3) 0.027(3) 0.028(3) 0.004(2) -0.002(2) -0.005(2)

loop_
_atom_type_symbol
_atom_type_description
_atom_type_scat_dispersion_real
_atom_type_scat_dispersion_imag
_atom_type_scat_source
C C 0.0033 0.0016 'International Tables Vol C Tables 4.2.6.8 and 6.1.1.4'
H H 0.0000 0.0000 'International Tables Vol C Tables 4.2.6.8 and 6.1.1.4'
N N 0.0061 0.0033 'International Tables Vol C Tables 4.2.6.8 and 6.1.1.4'
Cl Cl 0.1484 0.1585 'International Tables Vol C Tables 4.2.6.8 and 6.1.1.4'
Fe Fe 0.3463 0.8444 'International Tables Vol C Tables 4.2.6.8 and 6.1.1.4'
Sn Sn -0.6537 1.4246 'International Tables Vol C Tables 4.2.6.8 and 6.1.1.4'

loop_
_geom_angle_atom_site_label_1
_geom_angle_atom_site_label_2
_geom_angle_atom_site_label_3
_geom_angle
N2 Sn1 N3 68.81(14)
N2 Sn1 N1 68.81(14)
N3 Sn1 N1 136.44(14)
N2 Sn1 Cl1 92.28(11)
N3 Sn1 Cl1 85.53(10)
N1 Sn1 Cl1 86.50(10)
Cl2 Sn2 Cl3 95.23(6)
Cl2 Sn2 Cl4 91.47(6)
Cl3 Sn2 Cl4 92.10(5)
C8 Fe2 C12 41.0(2)
C8 Fe2 C15 124.4(2)
C12 Fe2 C15 105.1(2)
C8 Fe2 C14 161.8(2)
C12 Fe2 C14 123.9(2)
C15 Fe2 C14 41.1(2)
C8 Fe2 C11 68.3(2)
C12 Fe2 C11 40.7(2)
C15 Fe2 C11 118.4(2)
C14 Fe2 C11 106.8(2)
C8 Fe2 C13 156.7(2)
C12 Fe2 C13 161.5(2)
C15 Fe2 C13 68.6(2)
C14 Fe2 C13 40.2(2)
C11 Fe2 C13 125.6(2)
C8 Fe2 C10 68.6(2)
C12 Fe2 C10 68.8(2)
C15 Fe2 C10 153.9(2)
C14 Fe2 C10 119.9(2)
C11 Fe2 C10 40.6(2)
C13 Fe2 C10 108.7(2)
C8 Fe2 C16 108.1(2)
C12 Fe2 C16 119.2(2)
C15 Fe2 C16 40.4(2)
C14 Fe2 C16 68.0(2)
C11 Fe2 C16 153.6(2)
C13 Fe2 C16 68.1(2)
C10 Fe2 C16 164.7(2)
C8 Fe2 C9 41.2(2)
C12 Fe2 C9 69.5(2)
C15 Fe2 C9 162.9(2)
C14 Fe2 C9 155.2(2)
C11 Fe2 C9 68.7(3)
C13 Fe2 C9 121.4(2)
C10 Fe2 C9 40.9(2)
C16 Fe2 C9 126.9(2)
C8 Fe2 C17 121.8(2)
C12 Fe2 C17 155.0(2)
C15 Fe2 C17 67.8(2)
C14 Fe2 C17 67.5(2)
C11 Fe2 C17 164.0(2)
C13 Fe2 C17 40.5(2)
C10 Fe2 C17 128.0(2)
C16 Fe2 C17 40.0(2)
C9 Fe2 C17 109.8(2)
C18 Fe1 C25 128.5(2)
C18 Fe1 C24 107.2(2)
C25 Fe1 C24 41.0(2)
C18 Fe1 C22 41.5(2)
C25 Fe1 C22 167.7(2)
C24 Fe1 C22 128.8(2)
C18 Fe1 C19 41.4(2)
C25 Fe1 C19 106.8(2)
C24 Fe1 C19 116.1(2)
C22 Fe1 C19 69.9(2)
C18 Fe1 C20 69.1(2)
C25 Fe1 C20 116.8(2)
C24 Fe1 C20 150.0(2)
C22 Fe1 C20 69.1(2)
C19 Fe1 C20 41.2(2)
C18 Fe1 C23 116.7(2)
C25 Fe1 C23 68.6(2)
C24 Fe1 C23 40.5(2)
C22 Fe1 C23 107.9(2)
C19 Fe1 C23 149.6(2)
C20 Fe1 C23 168.3(2)
C18 Fe1 C21 68.9(2)
C25 Fe1 C21 150.4(2)
C24 Fe1 C21 167.6(2)
C22 Fe1 C21 40.7(2)
C19 Fe1 C21 69.3(2)
C20 Fe1 C21 40.9(2)
C23 Fe1 C21 129.7(2)
C18 Fe1 C26 167.6(2)
C25 Fe1 C26 40.8(3)
C24 Fe1 C26 68.5(2)
C22 Fe1 C26 150.1(2)
C19 Fe1 C26 128.9(2)
C20 Fe1 C26 108.5(2)
C23 Fe1 C26 68.2(2)
C21 Fe1 C26 117.8(2)
C18 Fe1 C27 150.3(2)
C25 Fe1 C27 68.4(2)
C24 Fe1 C27 68.2(2)
C22 Fe1 C27 117.1(2)
C19 Fe1 C27 167.8(2)
C20 Fe1 C27 129.8(2)
C23 Fe1 C27 40.6(2)
C21 Fe1 C27 108.9(2)
C26 Fe1 C27 40.3(2)
C1 N1 C18 121.8(4)
C1 N1 Sn1 115.4(3)
C18 N1 Sn1 121.9(3)
C6 N2 C2 119.7(4)
C6 N2 Sn1 120.0(3)
C2 N2 Sn1 120.0(3)
C7 N3 C8 120.9(4)
C7 N3 Sn1 116.4(3)
C8 N3 Sn1 121.7(3)
N3 C7 C6 118.1(4)
N3 C7 H7A 121.0
C6 C7 H7A 121.0
N2 C6 C5 121.7(5)
N2 C6 C7 115.7(4)
C5 C6 C7 122.5(5)
C4 C5 C6 119.3(5)
C4 C5 H5A 120.3
C6 C5 H5A 120.3
C5 C4 C3 118.6(5)
C5 C4 H4A 120.7
C3 C4 H4A 120.7
C2 C3 C4 119.9(5)
C2 C3 H3A 120.0
C4 C3 H3A 120.0
N2 C2 C3 120.7(5)
N2 C2 C1 116.1(4)
C3 C2 C1 123.1(5)
N1 C1 C2 118.3(5)
N1 C1 H1A 120.9
C2 C1 H1A 120.9
N1 C18 C19 123.0(4)
N1 C18 C22 128.0(5)
C19 C18 C22 108.9(4)
N1 C18 Fe1 122.9(3)
C19 C18 Fe1 70.1(3)
C22 C18 Fe1 70.0(3)
C21 C22 C18 107.4(5)
C21 C22 Fe1 70.4(3)
C18 C22 Fe1 68.5(3)
C21 C22 H22A 126.3
C18 C22 H22A 126.3
Fe1 C22 H22A 126.3
C22 C21 C20 108.3(5)
C22 C21 Fe1 69.0(3)
C20 C21 Fe1 69.0(3)
C22 C21 H21A 125.8
C20 C21 H21A 125.8
Fe1 C21 H21A 125.8
C21 C20 C19 108.6(5)
C21 C20 Fe1 70.1(3)
C19 C20 Fe1 69.4(3)
C21 C20 H20A 125.7
C19 C20 H20A 125.7
Fe1 C20 H20A 125.7
C18 C19 C20 106.7(5)
C18 C19 Fe1 68.5(3)
C20 C19 Fe1 69.5(3)
C18 C19 H19A 126.6
C20 C19 H19A 126.6
Fe1 C19 H19A 126.6
C27 C26 C25 108.1(5)
C27 C26 Fe1 70.2(3)
C25 C26 Fe1 68.6(3)
C27 C26 H26A 125.9
C25 C26 H26A 125.9
Fe1 C26 H26A 125.9
C26 C27 C23 107.7(5)
C26 C27 Fe1 69.5(3)
C23 C27 Fe1 68.9(3)
C26 C27 H27A 126.1
C23 C27 H27A 126.1
Fe1 C27 H27A 126.1
C24 C23 C27 108.2(5)
C24 C23 Fe1 69.2(3)
C27 C23 Fe1 70.5(3)
C24 C23 H23A 125.9
C27 C23 H23A 125.9
Fe1 C23 H23A 125.9
C23 C24 C25 108.2(5)
C23 C24 Fe1 70.3(3)
C25 C24 Fe1 69.4(3)
C23 C24 H24A 125.9
C25 C24 H24A 125.9
Fe1 C24 H24A 125.9
C26 C25 C24 107.7(5)
C26 C25 Fe1 70.6(3)
C24 C25 Fe1 69.6(3)
C26 C25 H25A 126.1
C24 C25 H25A 126.1
Fe1 C25 H25A 126.1
N3 C8 C12 122.8(4)
N3 C8 C9 127.7(5)
C12 C8 C9 109.3(5)
N3 C8 Fe2 121.7(3)
C12 C8 Fe2 69.8(3)
C9 C8 Fe2 70.6(3)
C10 C9 C8 106.2(5)
C10 C9 Fe2 69.3(3)
C8 C9 Fe2 68.3(3)
C10 C9 H9A 126.9
C8 C9 H9A 126.9
Fe2 C9 H9A 126.9
C11 C10 C9 108.6(5)
C11 C10 Fe2 69.5(3)
C9 C10 Fe2 69.9(3)
C11 C10 H10A 125.7
C9 C10 H10A 125.7
Fe2 C10 H10A 125.7
C10 C11 C12 108.8(5)
C10 C11 Fe2 69.9(3)
C12 C11 Fe2 69.2(3)
C10 C11 H11A 125.6
C12 C11 H11A 125.6
Fe2 C11 H11A 125.6
C11 C12 C8 107.1(5)
C11 C12 Fe2 70.0(3)
C8 C12 Fe2 69.2(3)
C11 C12 H12A 126.5
C8 C12 H12A 126.5
Fe2 C12 H12A 126.5
C16 C15 C14 107.1(5)
C16 C15 Fe2 70.3(3)
C14 C15 Fe2 69.5(3)
C16 C15 H15A 126.5
C14 C15 H15A 126.5
Fe2 C15 H15A 126.5
C13 C14 C15 108.6(5)
C13 C14 Fe2 70.1(3)
C15 C14 Fe2 69.4(3)
C13 C14 H14A 125.7
C15 C14 H14A 125.7
Fe2 C14 H14A 125.7
C14 C13 C17 107.6(5)
C14 C13 Fe2 69.7(3)
C17 C13 Fe2 70.4(3)
C14 C13 H13A 126.2
C17 C13 H13A 126.2
Fe2 C13 H13A 126.2
C16 C17 C13 108.4(5)
C16 C17 Fe2 69.6(3)
C13 C17 Fe2 69.1(3)
C16 C17 H17A 125.8
C13 C17 H17A 125.8
Fe2 C17 H17A 125.8
C17 C16 C15 108.4(5)
C17 C16 Fe2 70.4(3)
C15 C16 Fe2 69.2(3)
C17 C16 H16A 125.8
C15 C16 H16A 125.8
Fe2 C16 H16A 125.8

loop_
_geom_bond_atom_site_label_1
_geom_bond_atom_site_label_2
_geom_bond_distance
Sn1 N2 2.295(4)
Sn1 N3 2.422(4)
Sn1 N1 2.452(4)
Sn1 Cl1 2.4555(16)
Sn2 Cl2 2.4823(16)
Sn2 Cl3 2.5014(16)
Sn2 Cl4 2.5223(17)
Fe2 C8 2.040(5)
Fe2 C12 2.049(5)
Fe2 C15 2.054(6)
Fe2 C14 2.056(6)
Fe2 C11 2.059(6)
Fe2 C13 2.062(6)
Fe2 C10 2.064(5)
Fe2 C16 2.068(5)
Fe2 C9 2.072(6)
Fe2 C17 2.079(5)
Fe1 C18 2.029(5)
Fe1 C25 2.043(6)
Fe1 C24 2.045(6)
Fe1 C22 2.048(5)
Fe1 C19 2.051(5)
Fe1 C20 2.052(5)
Fe1 C23 2.058(5)
Fe1 C21 2.066(5)
Fe1 C26 2.068(5)
Fe1 C27 2.078(5)
N1 C1 1.299(6)
N1 C18 1.426(6)
N2 C6 1.352(6)
N2 C2 1.362(6)
N3 C7 1.294(6)
N3 C8 1.430(7)
C7 C6 1.470(7)
C7 H7A 0.9500
C6 C5 1.399(7)
C5 C4 1.393(8)
C5 H5A 0.9500
C4 C3 1.400(8)
C4 H4A 0.9500
C3 C2 1.399(7)
C3 H3A 0.9500
C2 C1 1.469(7)
C1 H1A 0.9500
C18 C19 1.441(7)
C18 C22 1.445(7)
C22 C21 1.429(7)
C22 H22A 1.0000
C21 C20 1.438(8)
C21 H21A 1.0000
C20 C19 1.443(7)
C20 H20A 1.0000
C19 H19A 1.0000
C26 C27 1.429(8)
C26 C25 1.433(9)
C26 H26A 1.0000
C27 C23 1.435(8)
C27 H27A 1.0000
C23 C24 1.420(8)
C23 H23A 1.0000
C24 C25 1.433(8)
C24 H24A 1.0000
C25 H25A 1.0000
C8 C12 1.433(7)
C8 C9 1.447(7)
C9 C10 1.443(8)
C9 H9A 1.0000
C10 C11 1.429(8)
C10 H10A 1.0000
C11 C12 1.430(7)
C11 H11A 1.0000
C12 H12A 1.0000
C15 C16 1.425(7)
C15 C14 1.443(8)
C15 H15A 1.0000
C14 C13 1.414(8)
C14 H14A 1.0000
C13 C17 1.433(8)
C13 H13A 1.0000
C17 C16 1.418(8)
C17 H17A 1.0000
C16 H16A 1.0000

loop_
_geom_torsion_atom_site_label_1
_geom_torsion_atom_site_label_2
_geom_torsion_atom_site_label_3
_geom_torsion_atom_site_label_4
_geom_torsion
N2 Sn1 N1 C1 -10.5(3)
N3 Sn1 N1 C1 -24.5(4)
Cl1 Sn1 N1 C1 -104.3(3)
N2 Sn1 N1 C18 179.9(4)
N3 Sn1 N1 C18 165.9(3)
Cl1 Sn1 N1 C18 86.1(3)
N3 Sn1 N2 C6 -7.4(3)
N1 Sn1 N2 C6 -177.1(4)
Cl1 Sn1 N2 C6 -91.7(4)
N3 Sn1 N2 C2 178.4(4)
N1 Sn1 N2 C2 8.7(3)
Cl1 Sn1 N2 C2 94.1(3)
N2 Sn1 N3 C7 8.4(3)
N1 Sn1 N3 C7 22.4(4)
Cl1 Sn1 N3 C7 102.6(4)
N2 Sn1 N3 C8 177.4(4)
N1 Sn1 N3 C8 -168.5(3)
Cl1 Sn1 N3 C8 -88.4(4)
C8 N3 C7 C6 -177.7(4)
Sn1 N3 C7 C6 -8.6(6)
C2 N2 C6 C5 -1.5(7)
Sn1 N2 C6 C5 -175.7(4)
C2 N2 C6 C7 -179.8(4)
Sn1 N2 C6 C7 6.0(6)
N3 C7 C6 N2 2.2(7)
N3 C7 C6 C5 -176.1(5)
N2 C6 C5 C4 0.5(8)
C7 C6 C5 C4 178.7(5)
C6 C5 C4 C3 0.0(8)
C5 C4 C3 C2 0.5(8)
C6 N2 C2 C3 1.9(7)
Sn1 N2 C2 C3 176.2(4)
C6 N2 C2 C1 179.1(4)
Sn1 N2 C2 C1 -6.6(6)
C4 C3 C2 N2 -1.5(8)
C4 C3 C2 C1 -178.4(5)
C18 N1 C1 C2 -179.2(4)
Sn1 N1 C1 C2 11.2(6)
N2 C2 C1 N1 -3.7(7)
C3 C2 C1 N1 173.5(5)
C1 N1 C18 C19 -178.2(5)
Sn1 N1 C18 C19 -9.2(6)
C1 N1 C18 C22 -2.4(8)
Sn1 N1 C18 C22 166.5(4)
C1 N1 C18 Fe1 -91.8(5)
Sn1 N1 C18 Fe1 77.2(5)
C25 Fe1 C18 N1 -47.1(5)
C24 Fe1 C18 N1 -6.8(5)
C22 Fe1 C18 N1 123.0(6)
C19 Fe1 C18 N1 -117.1(5)
C20 Fe1 C18 N1 -155.3(5)
C23 Fe1 C18 N1 35.9(5)
C21 Fe1 C18 N1 160.7(5)
C26 Fe1 C18 N1 -74.4(11)
C27 Fe1 C18 N1 69.3(6)
C25 Fe1 C18 C19 70.0(4)
C24 Fe1 C18 C19 110.3(3)
C22 Fe1 C18 C19 -119.9(4)
C20 Fe1 C18 C19 -38.2(3)
C23 Fe1 C18 C19 152.9(3)
C21 Fe1 C18 C19 -82.2(3)
C26 Fe1 C18 C19 42.7(11)
C27 Fe1 C18 C19 -173.7(4)
C25 Fe1 C18 C22 -170.1(3)
C24 Fe1 C18 C22 -129.8(3)
C19 Fe1 C18 C22 119.9(4)
C20 Fe1 C18 C22 81.7(3)
C23 Fe1 C18 C22 -87.2(3)
C21 Fe1 C18 C22 37.7(3)
C26 Fe1 C18 C22 162.6(9)
C27 Fe1 C18 C22 -53.8(5)
N1 C18 C22 C21 -176.6(5)
C19 C18 C22 C21 -0.3(6)
Fe1 C18 C22 C21 -59.9(4)
N1 C18 C22 Fe1 -116.7(5)
C19 C18 C22 Fe1 59.5(3)
C18 Fe1 C22 C21 118.8(4)
C25 Fe1 C22 C21 157.8(10)
C24 Fe1 C22 C21 -170.9(3)
C19 Fe1 C22 C21 81.2(3)
C20 Fe1 C22 C21 37.1(3)
C23 Fe1 C22 C21 -130.9(3)
C26 Fe1 C22 C21 -53.7(6)
C27 Fe1 C22 C21 -87.9(4)
C25 Fe1 C22 C18 39.0(12)
C24 Fe1 C22 C18 70.3(4)
C19 Fe1 C22 C18 -37.6(3)
C20 Fe1 C22 C18 -81.7(3)
C23 Fe1 C22 C18 110.3(3)
C21 Fe1 C22 C18 -118.8(4)
C26 Fe1 C22 C18 -172.5(4)
C27 Fe1 C22 C18 153.3(3)
C18 C22 C21 C20 0.8(6)
Fe1 C22 C21 C20 -57.9(4)
C18 C22 C21 Fe1 58.7(3)
C18 Fe1 C21 C22 -38.5(3)
C25 Fe1 C21 C22 -170.6(4)
C24 Fe1 C21 C22 35.2(12)
C19 Fe1 C21 C22 -82.9(3)
C20 Fe1 C21 C22 -120.5(4)
C23 Fe1 C21 C22 69.2(4)
C26 Fe1 C21 C22 153.0(3)
C27 Fe1 C21 C22 109.9(3)
C18 Fe1 C21 C20 82.0(3)
C25 Fe1 C21 C20 -50.1(6)
C24 Fe1 C21 C20 155.8(10)
C22 Fe1 C21 C20 120.5(4)
C19 Fe1 C21 C20 37.6(3)
C23 Fe1 C21 C20 -170.2(3)
C26 Fe1 C21 C20 -86.4(4)
C27 Fe1 C21 C20 -129.5(3)
C22 C21 C20 C19 -0.9(6)
Fe1 C21 C20 C19 -58.8(4)
C22 C21 C20 Fe1 57.9(4)
C18 Fe1 C20 C21 -81.5(3)
C25 Fe1 C20 C21 154.9(3)
C24 Fe1 C20 C21 -169.8(4)
C22 Fe1 C20 C21 -36.9(3)
C19 Fe1 C20 C21 -119.9(5)
C23 Fe1 C20 C21 40.0(12)
C26 Fe1 C20 C21 111.4(3)
C27 Fe1 C20 C21 71.6(4)
C18 Fe1 C20 C19 38.4(3)
C25 Fe1 C20 C19 -85.2(4)
C24 Fe1 C20 C19 -49.9(6)
C22 Fe1 C20 C19 83.0(3)
C23 Fe1 C20 C19 160.0(10)
C21 Fe1 C20 C19 119.9(5)
C26 Fe1 C20 C19 -128.6(3)
C27 Fe1 C20 C19 -168.5(3)
N1 C18 C19 C20 176.2(4)
C22 C18 C19 C20 -0.2(6)
Fe1 C18 C19 C20 59.2(3)
N1 C18 C19 Fe1 117.0(5)
C22 C18 C19 Fe1 -59.4(3)
C21 C20 C19 C18 0.7(6)
Fe1 C20 C19 C18 -58.6(3)
C21 C20 C19 Fe1 59.3(4)
C25 Fe1 C19 C18 -129.8(3)
C24 Fe1 C19 C18 -86.6(3)
C22 Fe1 C19 C18 37.7(3)
C20 Fe1 C19 C18 118.6(4)
C23 Fe1 C19 C18 -53.5(5)
C21 Fe1 C19 C18 81.2(3)
C26 Fe1 C19 C18 -169.2(3)
C27 Fe1 C19 C18 165.0(10)
C18 Fe1 C19 C20 -118.6(4)
C25 Fe1 C19 C20 111.7(4)
C24 Fe1 C19 C20 154.8(3)
C22 Fe1 C19 C20 -80.8(3)
C23 Fe1 C19 C20 -172.1(4)
C21 Fe1 C19 C20 -37.3(3)
C26 Fe1 C19 C20 72.2(4)
C27 Fe1 C19 C20 46.5(12)
C18 Fe1 C26 C27 153.0(9)
C25 Fe1 C26 C27 119.7(5)
C24 Fe1 C26 C27 81.3(4)
C22 Fe1 C26 C27 -50.5(6)
C19 Fe1 C26 C27 -171.8(3)
C20 Fe1 C26 C27 -130.4(3)
C23 Fe1 C26 C27 37.6(3)
C21 Fe1 C26 C27 -86.9(4)
C18 Fe1 C26 C25 33.4(11)
C24 Fe1 C26 C25 -38.4(3)
C22 Fe1 C26 C25 -170.2(4)
C19 Fe1 C26 C25 68.5(4)
C20 Fe1 C26 C25 109.9(4)
C23 Fe1 C26 C25 -82.1(4)
C21 Fe1 C26 C25 153.4(3)
C27 Fe1 C26 C25 -119.7(5)
C25 C26 C27 C23 -0.1(6)
Fe1 C26 C27 C23 -58.5(4)
C25 C26 C27 Fe1 58.4(4)
C18 Fe1 C27 C26 -168.6(4)
C25 Fe1 C27 C26 -37.6(4)
C24 Fe1 C27 C26 -81.9(4)
C22 Fe1 C27 C26 154.4(3)
C19 Fe1 C27 C26 31.5(12)
C20 Fe1 C27 C26 69.9(4)
C23 Fe1 C27 C26 -119.5(5)
C21 Fe1 C27 C26 110.9(4)
C18 Fe1 C27 C23 -49.1(6)
C25 Fe1 C27 C23 81.9(4)
C24 Fe1 C27 C23 37.6(3)
C22 Fe1 C27 C23 -86.1(4)
C19 Fe1 C27 C23 151.0(10)
C20 Fe1 C27 C23 -170.6(3)
C21 Fe1 C27 C23 -129.6(4)
C26 Fe1 C27 C23 119.5(5)
C26 C27 C23 C24 -0.3(6)
Fe1 C27 C23 C24 -59.2(4)
C26 C27 C23 Fe1 58.8(4)
C18 Fe1 C23 C24 -85.5(4)
C25 Fe1 C23 C24 37.9(4)
C22 Fe1 C23 C24 -129.6(3)
C19 Fe1 C23 C24 -49.0(6)
C20 Fe1 C23 C24 157.5(10)
C21 Fe1 C23 C24 -169.4(3)
C26 Fe1 C23 C24 81.9(4)
C27 Fe1 C23 C24 119.3(5)
C18 Fe1 C23 C27 155.2(3)
C25 Fe1 C23 C27 -81.4(4)
C24 Fe1 C23 C27 -119.3(5)
C22 Fe1 C23 C27 111.1(4)
C19 Fe1 C23 C27 -168.3(4)
C20 Fe1 C23 C27 38.2(12)
C21 Fe1 C23 C27 71.4(4)
C26 Fe1 C23 C27 -37.3(4)
C27 C23 C24 C25 0.7(6)
Fe1 C23 C24 C25 -59.2(4)
C27 C23 C24 Fe1 59.9(4)
C18 Fe1 C24 C23 111.2(3)
C25 Fe1 C24 C23 -119.3(5)
C22 Fe1 C24 C23 70.4(4)
C19 Fe1 C24 C23 154.8(3)
C20 Fe1 C24 C23 -171.0(4)
C21 Fe1 C24 C23 41.5(12)
C26 Fe1 C24 C23 -81.2(4)
C27 Fe1 C24 C23 -37.7(3)
C18 Fe1 C24 C25 -129.5(4)
C22 Fe1 C24 C25 -170.3(3)
C19 Fe1 C24 C25 -85.8(4)
C20 Fe1 C24 C25 -51.7(6)
C23 Fe1 C24 C25 119.3(5)
C21 Fe1 C24 C25 160.8(10)
C26 Fe1 C24 C25 38.1(4)
C27 Fe1 C24 C25 81.7(4)
C27 C26 C25 C24 0.6(6)
Fe1 C26 C25 C24 59.9(4)
C27 C26 C25 Fe1 -59.3(4)
C23 C24 C25 C26 -0.8(6)
Fe1 C24 C25 C26 -60.5(4)
C23 C24 C25 Fe1 59.8(4)
C18 Fe1 C25 C26 -171.3(3)
C24 Fe1 C25 C26 118.4(5)
C22 Fe1 C25 C26 156.5(10)
C19 Fe1 C25 C26 -130.9(3)
C20 Fe1 C25 C26 -87.6(4)
C23 Fe1 C25 C26 81.0(3)
C21 Fe1 C25 C26 -53.4(6)
C27 Fe1 C25 C26 37.2(3)
C18 Fe1 C25 C24 70.3(4)
C22 Fe1 C25 C24 38.0(12)
C19 Fe1 C25 C24 110.7(4)
C20 Fe1 C25 C24 154.0(3)
C23 Fe1 C25 C24 -37.4(3)
C21 Fe1 C25 C24 -171.8(4)
C26 Fe1 C25 C24 -118.4(5)
C27 Fe1 C25 C24 -81.2(4)
C7 N3 C8 C12 -173.2(5)
Sn1 N3 C8 C12 18.2(6)
C7 N3 C8 C9 12.6(8)
Sn1 N3 C8 C9 -155.9(4)
C7 N3 C8 Fe2 101.7(5)
Sn1 N3 C8 Fe2 -66.8(5)
C12 Fe2 C8 N3 116.8(5)
C15 Fe2 C8 N3 44.5(5)
C14 Fe2 C8 N3 77.3(8)
C11 Fe2 C8 N3 155.0(5)
C13 Fe2 C8 N3 -73.6(7)
C10 Fe2 C8 N3 -161.3(5)
C16 Fe2 C8 N3 2.8(5)
C9 Fe2 C8 N3 -123.0(6)
C17 Fe2 C8 N3 -38.9(5)
C15 Fe2 C8 C12 -72.2(4)
C14 Fe2 C8 C12 -39.4(8)
C11 Fe2 C8 C12 38.2(3)
C13 Fe2 C8 C12 169.6(5)
C10 Fe2 C8 C12 82.0(3)
C16 Fe2 C8 C12 -113.9(3)
C9 Fe2 C8 C12 120.3(4)
C17 Fe2 C8 C12 -155.7(3)
C12 Fe2 C8 C9 -120.3(4)
C15 Fe2 C8 C9 167.5(3)
C14 Fe2 C8 C9 -159.7(7)
C11 Fe2 C8 C9 -82.0(4)
C13 Fe2 C8 C9 49.3(7)
C10 Fe2 C8 C9 -38.3(3)
C16 Fe2 C8 C9 125.8(3)
C17 Fe2 C8 C9 84.0(4)
N3 C8 C9 C10 174.7(5)
C12 C8 C9 C10 -0.1(6)
Fe2 C8 C9 C10 59.1(4)
N3 C8 C9 Fe2 115.6(5)
C12 C8 C9 Fe2 -59.2(4)
C8 Fe2 C9 C10 -118.2(5)
C12 Fe2 C9 C10 -80.9(3)
C15 Fe2 C9 C10 -155.4(7)
C14 Fe2 C9 C10 46.8(7)
C11 Fe2 C9 C10 -37.2(3)
C13 Fe2 C9 C10 82.4(4)
C16 Fe2 C9 C10 167.3(3)
C17 Fe2 C9 C10 125.7(3)
C12 Fe2 C9 C8 37.3(3)
C15 Fe2 C9 C8 -37.3(9)
C14 Fe2 C9 C8 165.0(5)
C11 Fe2 C9 C8 81.0(3)
C13 Fe2 C9 C8 -159.4(3)
C10 Fe2 C9 C8 118.2(5)
C16 Fe2 C9 C8 -74.5(4)
C17 Fe2 C9 C8 -116.1(3)
C8 C9 C10 C11 0.5(6)
Fe2 C9 C10 C11 59.0(4)
C8 C9 C10 Fe2 -58.5(3)
C8 Fe2 C10 C11 -81.3(4)
C12 Fe2 C10 C11 -37.1(3)
C15 Fe2 C10 C11 43.9(7)
C14 Fe2 C10 C11 80.7(4)
C13 Fe2 C10 C11 123.3(4)
C16 Fe2 C10 C11 -161.5(8)
C9 Fe2 C10 C11 -119.9(5)
C17 Fe2 C10 C11 164.3(3)
C8 Fe2 C10 C9 38.6(3)
C12 Fe2 C10 C9 82.8(3)
C15 Fe2 C10 C9 163.8(5)
C14 Fe2 C10 C9 -159.4(3)
C11 Fe2 C10 C9 119.9(5)
C13 Fe2 C10 C9 -116.8(3)
C16 Fe2 C10 C9 -41.6(10)
C17 Fe2 C10 C9 -75.8(4)
C9 C10 C11 C12 -0.7(6)
Fe2 C10 C11 C12 58.4(4)
C9 C10 C11 Fe2 -59.1(4)
C8 Fe2 C11 C10 81.9(4)
C12 Fe2 C11 C10 120.4(5)
C15 Fe2 C11 C10 -159.7(3)
C14 Fe2 C11 C10 -116.7(4)
C13 Fe2 C11 C10 -76.7(4)
C16 Fe2 C11 C10 169.1(5)
C9 Fe2 C11 C10 37.5(3)
C17 Fe2 C11 C10 -50.4(10)
C8 Fe2 C11 C12 -38.5(3)
C15 Fe2 C11 C12 79.9(4)
C14 Fe2 C11 C12 122.9(4)
C13 Fe2 C11 C12 162.9(3)
C10 Fe2 C11 C12 -120.4(5)
C16 Fe2 C11 C12 48.7(7)
C9 Fe2 C11 C12 -82.9(4)
C17 Fe2 C11 C12 -170.8(8)
C10 C11 C12 C8 0.7(6)
Fe2 C11 C12 C8 59.5(4)
C10 C11 C12 Fe2 -58.8(4)
N3 C8 C12 C11 -175.4(5)
C9 C8 C12 C11 -0.4(6)
Fe2 C8 C12 C11 -60.0(4)
N3 C8 C12 Fe2 -115.4(5)
C9 C8 C12 Fe2 59.7(4)
C8 Fe2 C12 C11 118.2(5)
C15 Fe2 C12 C11 -116.3(4)
C14 Fe2 C12 C11 -75.6(4)
C13 Fe2 C12 C11 -48.8(8)
C10 Fe2 C12 C11 37.0(4)
C16 Fe2 C12 C11 -157.5(4)
C9 Fe2 C12 C11 80.8(4)
C17 Fe2 C12 C11 174.0(5)
C15 Fe2 C12 C8 125.5(3)
C14 Fe2 C12 C8 166.2(3)
C11 Fe2 C12 C8 -118.2(5)
C13 Fe2 C12 C8 -167.0(6)
C10 Fe2 C12 C8 -81.2(3)
C16 Fe2 C12 C8 84.3(3)
C9 Fe2 C12 C8 -37.4(3)
C17 Fe2 C12 C8 55.8(6)
C8 Fe2 C15 C16 -77.1(4)
C12 Fe2 C15 C16 -117.5(3)
C14 Fe2 C15 C16 117.8(5)
C11 Fe2 C15 C16 -159.2(3)
C13 Fe2 C15 C16 80.9(3)
C10 Fe2 C15 C16 169.9(5)
C9 Fe2 C15 C16 -48.3(9)
C17 Fe2 C15 C16 37.1(3)
C8 Fe2 C15 C14 165.1(3)
C12 Fe2 C15 C14 124.7(3)
C11 Fe2 C15 C14 83.0(4)
C13 Fe2 C15 C14 -36.9(3)
C10 Fe2 C15 C14 52.1(6)
C16 Fe2 C15 C14 -117.8(5)
C9 Fe2 C15 C14 -166.0(7)
C17 Fe2 C15 C14 -80.7(4)
C16 C15 C14 C13 -1.2(6)
Fe2 C15 C14 C13 59.4(4)
C16 C15 C14 Fe2 -60.6(4)
C8 Fe2 C14 C13 -162.7(6)
C12 Fe2 C14 C13 167.2(3)
C15 Fe2 C14 C13 -119.9(5)
C11 Fe2 C14 C13 125.8(3)
C10 Fe2 C14 C13 83.8(4)
C16 Fe2 C14 C13 -81.6(4)
C9 Fe2 C14 C13 50.4(7)
C17 Fe2 C14 C13 -38.3(3)
C8 Fe2 C14 C15 -42.8(8)
C12 Fe2 C14 C15 -73.0(4)
C11 Fe2 C14 C15 -114.3(3)
C13 Fe2 C14 C15 119.9(5)
C10 Fe2 C14 C15 -156.4(3)
C16 Fe2 C14 C15 38.2(3)
C9 Fe2 C14 C15 170.2(5)
C17 Fe2 C14 C15 81.6(3)
C15 C14 C13 C17 1.6(6)
Fe2 C14 C13 C17 60.5(4)
C15 C14 C13 Fe2 -58.9(4)
C8 Fe2 C13 C14 166.4(5)
C12 Fe2 C13 C14 -35.5(8)
C15 Fe2 C13 C14 37.8(3)
C11 Fe2 C13 C14 -72.7(4)
C10 Fe2 C13 C14 -114.6(4)
C16 Fe2 C13 C14 81.4(4)
C9 Fe2 C13 C14 -157.8(3)
C17 Fe2 C13 C14 118.2(5)
C8 Fe2 C13 C17 48.2(7)
C12 Fe2 C13 C17 -153.7(6)
C15 Fe2 C13 C17 -80.5(3)
C14 Fe2 C13 C17 -118.2(5)
C11 Fe2 C13 C17 169.1(3)
C10 Fe2 C13 C17 127.2(3)
C16 Fe2 C13 C17 -36.8(3)
C9 Fe2 C13 C17 84.0(4)
C14 C13 C17 C16 -1.4(6)
Fe2 C13 C17 C16 58.7(4)
C14 C13 C17 Fe2 -60.1(4)
C8 Fe2 C17 C16 80.2(4)
C12 Fe2 C17 C16 40.4(7)
C15 Fe2 C17 C16 -37.5(3)
C14 Fe2 C17 C16 -82.2(4)
C11 Fe2 C17 C16 -153.9(8)
C13 Fe2 C17 C16 -120.1(5)
C10 Fe2 C17 C16 166.6(3)
C9 Fe2 C17 C16 124.3(3)
C8 Fe2 C17 C13 -159.7(3)
C12 Fe2 C17 C13 160.6(5)
C15 Fe2 C17 C13 82.6(4)
C14 Fe2 C17 C13 38.0(3)
C11 Fe2 C17 C13 -33.8(10)
C10 Fe2 C17 C13 -73.2(4)
C16 Fe2 C17 C13 120.1(5)
C9 Fe2 C17 C13 -115.6(3)
C13 C17 C16 C15 0.6(6)
Fe2 C17 C16 C15 59.0(4)
C13 C17 C16 Fe2 -58.4(4)
C14 C15 C16 C17 0.4(6)
Fe2 C15 C16 C17 -59.7(4)
C14 C15 C16 Fe2 60.1(4)
C8 Fe2 C16 C17 -118.3(3)
C12 Fe2 C16 C17 -161.7(3)
C15 Fe2 C16 C17 119.6(5)
C14 Fe2 C16 C17 80.7(4)
C11 Fe2 C16 C17 164.1(5)
C13 Fe2 C16 C17 37.3(3)
C10 Fe2 C16 C17 -43.5(10)
C9 Fe2 C16 C17 -76.4(4)
C8 Fe2 C16 C15 122.2(3)
C12 Fe2 C16 C15 78.8(4)
C14 Fe2 C16 C15 -38.9(3)
C11 Fe2 C16 C15 44.6(7)
C13 Fe2 C16 C15 -82.3(3)
C10 Fe2 C16 C15 -163.1(8)
C9 Fe2 C16 C15 164.1(3)
C17 Fe2 C16 C15 -119.6(5)
